data_2207759
loop_
_publ_author_name
'Oswald M. Peeters                       '
'Prasad L. Polavarapu                    '
'Peng Zhang                        '
'Lajos Gera'
'Joseph Gal'

_publ_section_title
;(+)-1-[(<i>R</i>)-3,3,3-Trifluoro-2-methoxy-2-phenylpropionyl]-4-(4-{[(2<i>R</i>,4<i>S</i>)-2-(2,4-dichlorophenyl)-2-(1<i>H</i>-imidazol-1-ylmethyl)-1,3-dioxolan-4-yl]methoxy}phenyl)piperazine
 methanol solvate
;
_journal_coeditor_code CV6612
_journal_issue 1
_journal_name_full 'Acta Crystallographica Section E'
_journal_page_first o191
_journal_page_last o192
_journal_paper_doi 10.1107/S1600536805041048
_journal_volume 62
_journal_year 2006
_chemical_formula_iupac 'C34 H33 Cl2 F3 N4 O5, C H4 O'
_chemical_formula_moiety 'C34 H33 Cl2 F3 N4 O5, C H4 O'
_chemical_formula_sum 'C35 H37 Cl2 F3 N4 O6'
_chemical_formula_weight 737.59
_chemical_name_systematic
;
(+)-1-[(R)-3,3,3-Trifluoro-2-methoxy-2-phenylpropionyl]-
4-(4-{[(2R,4S)-2-(2,4-dichlorophenyl)-2-(1H-imidazol-1-ylmethyl)-
1,3-dioxolan-4-yl]methoxy}phenyl)piperazine methanol solvate
;
_space_group_IT_number 4
_symmetry_cell_setting monoclinic
_symmetry_space_group_name_Hall 'P 2yb'
_symmetry_space_group_name_H-M 'P 1 21 1'
_cell_angle_alpha 90.00
_cell_angle_beta 100.470(10)
_cell_angle_gamma 90.00
_cell_formula_units_Z 2
_cell_length_a 8.3890(10)
_cell_length_b 14.7550(10)
_cell_length_c 14.473(2)
_cell_measurement_reflns_used 28
_cell_measurement_temperature 293
_cell_measurement_theta_max 27.60
_cell_measurement_theta_min 6.00
_cell_volume 1761.6(3)
_computing_cell_refinement XSCANS
_computing_data_collection 'XSCANS (Siemens, 1996)'
_computing_data_reduction XSCANS
_computing_molecular_graphics 'DIAMOND (Bergerhoff, 1996)'
_computing_publication_material 'PARST (Nardelli, 1983)'
_computing_structure_refinement 'SHELXL97 (Sheldrick, 1997)'
_computing_structure_solution 'SIR92 (Altomare <i>et al.</i>,  1994)'
_diffrn_measured_fraction_theta_full 0.999
_diffrn_measured_fraction_theta_max 0.953
_diffrn_measurement_device_type 'Siemens P4 four-circle'
_diffrn_measurement_method \w/2\q
_diffrn_radiation_type 'Cu K\a'
_diffrn_radiation_wavelength 1.54178
_diffrn_reflns_av_R_equivalents .0379
_diffrn_reflns_limit_h_max 10
_diffrn_reflns_limit_h_min -9
_diffrn_reflns_limit_k_max 17
_diffrn_reflns_limit_k_min -17
_diffrn_reflns_limit_l_max 17
_diffrn_reflns_limit_l_min -17
_diffrn_reflns_number 6518
_diffrn_reflns_theta_full 67.68
_diffrn_reflns_theta_max 68.92
_diffrn_standards_decay_% 0
_diffrn_standards_interval_count 100
_diffrn_standards_number 3
_exptl_absorpt_coefficient_mu 2.232
_exptl_absorpt_correction_T_max .875
_exptl_absorpt_correction_T_min .560
_exptl_absorpt_correction_type psi-scan
_exptl_absorpt_process_details 'XEMP (Siemens, 1989)'
_exptl_crystal_colour colourless
_exptl_crystal_density_diffrn 1.391
_exptl_crystal_density_method 'not measured'
_exptl_crystal_description needle
_exptl_crystal_F_000 768
_exptl_crystal_size_max .44
_exptl_crystal_size_mid .08
_exptl_crystal_size_min .06
_refine_diff_density_max .28
_refine_diff_density_min -.31
_refine_ls_abs_structure_details 'Flack (1983), 2616 Friedel pairs'
_refine_ls_abs_structure_Flack -.01(2)
_refine_ls_extinction_coef .0119(9)
_refine_ls_extinction_expression
;
Fc^*^=kFc[1+0.001xFc^2^\l^3^/sin((2\q)]^-1/4^
;
_refine_ls_extinction_method SHELXL97
_refine_ls_goodness_of_fit_all 1.065
_refine_ls_goodness_of_fit_ref 1.065
_refine_ls_hydrogen_treatment constr
_refine_ls_matrix_type full
_refine_ls_number_parameters 455
_refine_ls_number_reflns 5861
_refine_ls_R_factor_all .0937
_refine_ls_R_factor_gt .0609
_refine_ls_shift/su_max .001
_refine_ls_structure_factor_coef Fsqd
_refine_ls_weighting_details 'w=1/[\s^2^(Fo^2^)+(0.09P)^2^+ 0.9675P]  where P=(Fo^2^+2Fc^2^)/3'
_refine_ls_weighting_scheme calc
_refine_ls_wR_factor_all .1857
_refine_ls_wR_factor_ref .1857
_reflns_number_gt 3978
_reflns_number_total 5861
_reflns_threshold_expression F^2^>2\s(F^2^)
_cod_data_source_file cv6612.cif
_cod_data_source_block I
_cod_depositor_comments
;
The following automatic conversions were performed:
'_symmetry_cell_setting' value 'Monoclinic' changed to 'monoclinic'
according to '/home/saulius/struct/CIF-dictionaries/cif_core.dic'
dictionary named 'cif_core.dic' version 2.4.1 from 2010-06-29.

Automatic conversion script
Id: cif_fix_enum 1527 2010-12-29 10:47:43Z saulius 

The following automatic conversions were performed:

'_symmetry_cell_setting' value 'Monoclinic' changed to 'monoclinic'
according to /home/saulius/struct/CIF-dictionaries/cif_core.dic
dictionary named 'cif_core.dic' version 2.4.1 from 2010-06-29.

Automatic conversion script
Id: cif_fix_values 1715 2011-07-08 13:25:40Z adriana 
;
_cod_original_sg_symbol_H-M 'P 21'
_cod_database_code 2207759
_cod_database_fobs_code 2207759

loop_
_symmetry_equiv_pos_as_xyz
x,y,z
-x,1/2+y,-z

loop_
_atom_site_label
_atom_site_fract_x
_atom_site_fract_y
_atom_site_fract_z
_atom_site_U_iso_or_equiv
_atom_site_adp_type
_atom_site_calc_flag
_atom_site_calc_attached_atom
_atom_site_refinement_flags
_atom_site_type_symbol
N1 .5288(6) .1683(3) .4720(3) .065(2) aniso . . . N
C2 .6916(9) .1631(4) .4910(5) .078(3) aniso . . . C
N3 .7561(8) .1541(4) .4164(5) .086(2) aniso . . . N
C4 .6270(10) .1525(5) .3442(6) .083(3) aniso . . . C
C5 .4852(9) .1619(5) .3751(5) .078(3) aniso . . . C
C6 .4205(8) .1821(4) .5375(5) .069(2) aniso . . . C
C7 .3907(6) .2815(4) .5580(4) .056(2) aniso . . . C
O8 .5387(5) .3293(3) .5833(3) .0590(10) aniso . . . O
C9 .5370(7) .4074(4) .5228(4) .063(2) aniso . . . C
C10 .3625(8) .4156(4) .4772(5) .071(3) aniso . . . C
O11 .3095(5) .3227(3) .4734(3) .0680(10) aniso . . . O
C12 .2893(6) .2867(4) .6351(4) .054(2) aniso . . . C
C13 .3545(6) .2719(4) .7293(4) .054(2) aniso . . . C
C14 .2588(7) .2721(4) .7981(4) .066(2) aniso . . . C
C15 .0923(7) .2859(4) .7717(4) .067(2) aniso . . . C
C16 .0245(8) .2985(5) .6788(5) .073(2) aniso . . . C
C17 .1240(7) .2990(5) .6113(5) .070(2) aniso . . . C
Cl18 .5589(2) .25210(10) .76850(10) .0699(5) aniso . . . Cl
Cl19 -.0261(2) .2848(2) .85690(10) .0973(8) aniso . . . Cl
C20 .6491(8) .3862(4) .4563(4) .065(2) aniso . . . C
O21 .6875(5) .4669(3) .4108(3) .0660(10) aniso . . . O
C22 .8161(7) .4592(4) .3628(4) .058(2) aniso . . . C
C23 .8715(8) .3777(4) .3344(5) .079(3) aniso . . . C
C24 .9997(8) .3747(4) .2879(5) .075(3) aniso . . . C
C25 1.0821(7) .4527(4) .2697(4) .058(2) aniso . . . C
C26 1.0245(7) .5344(4) .2986(4) .062(2) aniso . . . C
C27 .8934(8) .5373(4) .3446(4) .065(2) aniso . . . C
N28 1.2261(5) .4496(3) .2308(3) .059(2) aniso . . . N
C29 1.2513(8) .3665(4) .1793(5) .074(2) aniso . . . C
C30 1.4221(9) .3619(5) .1597(5) .081(3) aniso . . . C
N31 1.4614(6) .4443(3) .1116(3) .064(2) aniso . . . N
C32 1.4380(8) .5256(4) .1641(5) .067(2) aniso . . . C
C33 1.2667(7) .5305(4) .1823(4) .063(2) aniso . . . C
C34 1.4918(7) .4385(4) .0235(4) .060(2) aniso . . . C
O35 1.4900(6) .3657(3) -.0187(3) .079(2) aniso . . . O
C36 1.5215(6) .5263(4) -.0275(4) .054(2) aniso . . . C
O37 1.6344(5) .5857(3) .0274(3) .066(2) aniso . . . O
C38 1.7827(8) .5468(6) .0752(5) .084(3) aniso . . . C
C39 1.3608(7) .5772(4) -.0542(4) .057(2) aniso . . . C
C40 1.2192(7) .5300(4) -.0892(5) .069(2) aniso . . . C
C41 1.0737(8) .5745(6) -.1123(5) .086(3) aniso . . . C
C42 1.0660(10) .6661(6) -.0973(7) .101(3) aniso . . . C
C43 1.2040(10) .7135(5) -.0631(6) .095(4) aniso . . . C
C44 1.3516(8) .6704(4) -.0414(5) .069(2) aniso . . . C
C45 1.5843(8) .5056(4) -.1180(5) .066(2) aniso . . . C
F46 1.4769(5) .4670(3) -.1853(3) .082(2) aniso . . . F
F47 1.6305(5) .5830(3) -.1554(3) .089(2) aniso . . . F
F48 1.7179(4) .4527(3) -.1049(3) .089(2) aniso . . . F
C49 1.0560(10) .0309(7) .3656(7) .126(4) aniso . . . C
O50 1.0745(7) .1233(4) .3839(6) .124(3) aniso . . . O
H2 .7519 .1657 .5516 .097 iso calc C2 R H
H4 .6359 .1457 .2814 .104 iso calc C4 R H
H5 .3813 .1636 .3393 .097 iso calc C5 R H
H6A .4652 .1521 .5961 .086 iso calc C6 R H
H6B .3174 .1537 .5127 .086 iso calc C6 R H
H9 .5730 .4617 .5597 .079 iso calc C9 R H
H10A .3025 .4522 .5148 .089 iso calc C10 R H
H10B .3513 .4416 .4148 .089 iso calc C10 R H
H14 .3050 .2632 .8608 .082 iso calc C14 R H
H16 -.0868 .3067 .6610 .092 iso calc C16 R H
H17 .0775 .3079 .5486 .088 iso calc C17 R H
H20A .7477 .3591 .4904 .082 iso calc C20 R H
H20B .5981 .3429 .4096 .082 iso calc C20 R H
H23 .8212 .3241 .3470 .099 iso calc C23 R H
H24 1.0326 .3190 .2679 .094 iso calc C24 R H
H26 1.0750 .5882 .2868 .078 iso calc C26 R H
H27 .8575 .5929 .3634 .081 iso calc C27 R H
H29A 1.1747 .3649 .1204 .093 iso calc C29 R H
H29B 1.2312 .3140 .2160 .093 iso calc C29 R H
H30A 1.4979 .3550 .2184 .101 iso calc C30 R H
H30B 1.4326 .3094 .1208 .101 iso calc C30 R H
H32A 1.4603 .5785 .1288 .084 iso calc C32 R H
H32B 1.5134 .5255 .2234 .084 iso calc C32 R H
H33A 1.2554 .5835 .2202 .079 iso calc C33 R H
H33B 1.1920 .5367 .1231 .079 iso calc C33 R H
H38A 1.7593 .4940 .1091 .126 iso calc C38 R H
H38B 1.8397 .5903 .1183 .126 iso calc C38 R H
H38C 1.8486 .5300 .0302 .126 iso calc C38 R H
H40 1.2232 .4675 -.0971 .086 iso calc C40 R H
H41 .9805 .5426 -.1381 .108 iso calc C41 R H
H42 .9668 .6959 -.1103 .126 iso calc C42 R H
H43 1.1983 .7758 -.0543 .119 iso calc C43 R H
H44 1.4447 .7034 -.0183 .086 iso calc C44 R H
H49A 1.1366 .0110 .3310 .189 iso calc C49 R H
H49B .9499 .0197 .3294 .189 iso calc C49 R H
H49C 1.0677 -.0017 .4239 .189 iso calc C49 R H
H50 .9950 .1426 .4035 .155 iso calc O50 R H

loop_
_atom_site_aniso_label
_atom_site_aniso_U_11
_atom_site_aniso_U_22
_atom_site_aniso_U_33
_atom_site_aniso_U_12
_atom_site_aniso_U_13
_atom_site_aniso_U_23
N1 .069(3) .060(3) .072(3) -.002(2) .025(3) -.005(2)
C2 .076(5) .066(4) .092(5) .011(3) .021(4) .002(3)
N3 .078(4) .082(4) .104(4) -.003(3) .031(4) -.020(3)
C4 .094(6) .071(4) .090(5) -.005(4) .031(5) -.016(4)
C5 .082(5) .081(4) .071(4) -.009(4) .016(3) -.015(3)
C6 .083(4) .057(3) .073(4) -.003(3) .033(3) -.004(3)
C7 .050(3) .053(3) .064(3) -.005(3) .013(3) .002(3)
O8 .053(2) .061(2) .064(2) -.009(2) .012(2) .006(2)
C9 .070(4) .056(3) .068(3) -.002(3) .025(3) .011(3)
C10 .070(4) .065(4) .081(4) -.001(3) .016(3) .015(3)
O11 .068(3) .070(2) .064(2) -.008(2) .008(2) .009(2)
C12 .045(3) .055(3) .064(3) -.001(2) .011(3) .006(3)
C13 .045(3) .055(3) .061(3) .000(2) .013(2) .000(2)
C14 .060(4) .074(4) .065(3) .003(3) .012(3) .002(3)
C15 .051(3) .074(4) .079(4) .003(3) .019(3) -.010(3)
C16 .051(3) .077(4) .092(5) .001(3) .014(3) .003(4)
C17 .058(4) .079(4) .073(4) .001(3) .010(3) .005(3)
Cl18 .0557(8) .0805(9) .0734(8) .0098(7) .0118(7) .0081(7)
Cl19 .0740(10) .128(2) .0990(10) .0020(10) .0408(9) -.0080(10)
C20 .069(4) .061(3) .073(4) -.005(3) .028(3) .011(3)
O21 .060(2) .061(2) .083(3) -.002(2) .033(2) .009(2)
C22 .055(3) .057(3) .065(3) -.002(3) .019(3) .002(3)
C23 .079(5) .058(3) .110(5) -.015(3) .047(4) -.007(3)
C24 .079(4) .056(3) .101(5) -.014(3) .044(4) -.011(3)
C25 .056(3) .058(3) .062(3) -.002(3) .014(3) -.002(3)
C26 .056(4) .055(3) .079(4) -.001(3) .022(3) .000(3)
C27 .070(4) .053(3) .079(4) -.004(3) .030(3) .001(3)
N28 .056(3) .056(3) .067(3) .000(2) .021(2) .002(2)
C29 .084(5) .053(3) .095(5) .002(3) .043(4) .000(3)
C30 .096(5) .066(4) .092(5) .019(4) .046(4) .022(3)
N31 .068(3) .057(3) .073(3) .007(2) .024(3) .006(2)
C32 .064(4) .069(4) .073(4) -.003(3) .025(3) -.013(3)
C33 .068(4) .050(3) .077(4) -.006(3) .027(3) -.001(3)
C34 .060(4) .058(3) .065(3) .001(3) .020(3) -.001(3)
O35 .098(3) .056(2) .086(3) .010(2) .026(3) -.001(2)
C36 .045(3) .060(3) .058(3) -.004(3) .010(3) .003(3)
O37 .051(2) .069(3) .075(2) -.005(2) .006(2) -.002(2)
C38 .046(4) .116(6) .086(4) .007(4) -.001(3) .003(4)
C39 .050(3) .055(3) .068(3) .003(3) .014(3) .002(3)
C40 .058(4) .059(3) .086(4) -.010(3) .005(3) -.002(3)
C41 .047(4) .098(5) .109(5) .011(4) .002(4) .013(4)
C42 .080(6) .090(5) .134(7) .029(5) .022(5) .023(5)
C43 .085(6) .066(4) .136(7) .017(4) .024(5) .010(4)
C44 .066(4) .052(3) .090(4) -.002(3) .017(3) .000(3)
C45 .060(4) .069(4) .073(4) -.005(3) .022(3) .002(3)
F46 .089(3) .087(3) .072(2) .001(2) .018(2) -.012(2)
F47 .101(3) .090(3) .083(2) -.015(2) .038(2) .009(2)
F48 .067(2) .104(3) .099(3) .020(2) .028(2) -.009(2)
C49 .117(8) .111(7) .139(8) .032(6) -.005(6) -.024(6)
O50 .073(4) .110(5) .189(7) -.009(3) .025(4) -.028(5)

loop_
_atom_type_symbol
_atom_type_scat_dispersion_real
_atom_type_scat_dispersion_imag
_atom_type_scat_source
C .0181 .0091
;
International Tables for Crystallography (Vol. C)
;
H .0000 .0000
;
International Tables for Crystallography (Vol. C)
;
N .0311 .0180
;
International Tables for Crystallography (Vol. C)
;
O .0492 .0322
;
International Tables for Crystallography (Vol. C)
;
F .0727 .0534
;
International Tables for Crystallography (Vol. C)
;
Cl .3639 .7018
;
International Tables for Crystallography (Vol. C)
;

loop_
_geom_angle_atom_site_label_1
_geom_angle_atom_site_label_2
_geom_angle_atom_site_label_3
_geom_angle
_geom_angle_publ_flag
C2 N1 C5 105.9(6) no
C2 N1 C6 127.6(6) no
C5 N1 C6 126.4(5) no
N1 C2 H2 123.3 no
N1 C2 N3 113.4(6) no
H2 C2 N3 123.3 no
C2 N3 C4 104.3(7) no
N3 C4 H4 124.2 no
N3 C4 C5 111.6(7) no
H4 C4 C5 124.2 no
N1 C5 C4 104.8(6) no
N1 C5 H5 127.6 no
C4 C5 H5 127.6 no
N1 C6 H6A 108.7 no
N1 C6 H6B 108.7 no
N1 C6 C7 114.1(5) no
H6A C6 H6B 107.7 no
H6A C6 C7 108.7 no
H6B C6 C7 108.7 no
C6 C7 O8 111.2(4) no
C6 C7 O11 108.3(4) no
C6 C7 C12 108.8(5) no
O8 C7 O11 105.7(4) no
O8 C7 C12 111.4(4) no
O11 C7 C12 111.4(4) no
C7 O8 C9 109.1(4) no
O8 C9 H9 110.7 no
O8 C9 C10 103.5(5) no
O8 C9 C20 106.6(5) no
H9 C9 C10 110.7 no
H9 C9 C20 110.7 no
C10 C9 C20 114.3(5) no
C9 C10 H10A 111.3 no
C9 C10 H10B 111.3 no
C9 C10 O11 102.2(5) no
H10A C10 H10B 109.2 no
H10A C10 O11 111.3 no
H10B C10 O11 111.3 no
C7 O11 C10 106.1(4) no
C7 C12 C13 122.5(5) no
C7 C12 C17 119.6(5) no
C13 C12 C17 117.6(5) no
C12 C13 C14 121.8(5) no
C12 C13 Cl18 122.6(4) no
C14 C13 Cl18 115.6(4) no
C13 C14 H14 120.5 no
C13 C14 C15 119.0(5) no
H14 C14 C15 120.5 no
C14 C15 C16 120.2(6) no
C14 C15 Cl19 118.9(5) no
C16 C15 Cl19 120.8(5) no
C15 C16 H16 120.3 no
C15 C16 C17 119.5(6) no
H16 C16 C17 120.3 no
C12 C17 C16 121.8(6) no
C12 C17 H17 119.1 no
C16 C17 H17 119.1 no
C9 C20 H20A 109.6 no
C9 C20 H20B 109.6 no
C9 C20 O21 110.1(5) no
H20A C20 H20B 108.2 no
H20A C20 O21 109.6 no
H20B C20 O21 109.6 no
C20 O21 C22 115.0(4) no
O21 C22 C23 123.8(5) no
O21 C22 C27 117.6(5) no
C23 C22 C27 118.6(5) no
C22 C23 H23 119.6 no
C22 C23 C24 120.8(6) no
H23 C23 C24 119.6 no
C23 C24 H24 119.1 no
C23 C24 C25 121.9(6) no
H24 C24 C25 119.1 no
C24 C25 C26 116.6(5) no
C24 C25 N28 122.3(5) no
C26 C25 N28 120.9(5) no
C25 C26 H26 119.3 no
C25 C26 C27 121.4(5) no
H26 C26 C27 119.3 no
C22 C27 C26 120.7(6) no
C22 C27 H27 119.7 no
C26 C27 H27 119.7 no
C25 N28 C29 116.0(5) no
C25 N28 C33 117.0(4) no
C29 N28 C33 111.8(4) no
N28 C29 H29A 109.4 no
N28 C29 H29B 109.4 no
N28 C29 C30 111.2(5) no
H29A C29 H29B 108.0 no
H29A C29 C30 109.4 no
H29B C29 C30 109.4 no
C29 C30 H30A 109.5 no
C29 C30 H30B 109.5 no
C29 C30 N31 110.8(6) no
H30A C30 H30B 108.1 no
H30A C30 N31 109.5 no
H30B C30 N31 109.5 no
C30 N31 C32 111.9(5) no
C30 N31 C34 119.6(5) no
C32 N31 C34 127.9(5) no
N31 C32 H32A 109.5 no
N31 C32 H32B 109.5 no
N31 C32 C33 110.8(5) no
H32A C32 H32B 108.1 no
H32A C32 C33 109.5 no
H32B C32 C33 109.5 no
N28 C33 C32 111.0(5) no
N28 C33 H33A 109.4 no
N28 C33 H33B 109.4 no
C32 C33 H33A 109.4 no
C32 C33 H33B 109.4 no
H33A C33 H33B 108.0 no
N31 C34 O35 122.4(5) no
N31 C34 C36 118.5(5) no
O35 C34 C36 119.1(5) no
C34 C36 O37 113.7(4) no
C34 C36 C39 108.8(4) no
C34 C36 C45 110.8(5) no
O37 C36 C39 107.8(4) no
O37 C36 C45 107.7(4) no
C39 C36 C45 107.9(5) no
C36 O37 C38 117.1(4) no
O37 C38 H38A 109.5 no
O37 C38 H38B 109.5 no
O37 C38 H38C 109.5 no
H38A C38 H38B 109.5 no
H38A C38 H38C 109.5 no
H38B C38 H38C 109.5 no
C36 C39 C40 120.1(5) no
C36 C39 C44 121.3(5) no
C40 C39 C44 118.6(5) no
C39 C40 H40 119.6 no
C39 C40 C41 120.8(6) no
H40 C40 C41 119.6 no
C40 C41 H41 120.1 no
C40 C41 C42 119.8(7) no
H41 C41 C42 120.1 no
C41 C42 H42 120.0 no
C41 C42 C43 120.0(8) no
H42 C42 C43 120.0 no
C42 C43 H43 119.6 no
C42 C43 C44 120.9(8) no
H43 C43 C44 119.6 no
C39 C44 C43 119.8(6) no
C39 C44 H44 120.1 no
C43 C44 H44 120.1 no
C36 C45 F46 114.8(5) no
C36 C45 F47 110.1(5) no
C36 C45 F48 113.6(5) no
F46 C45 F47 106.0(5) no
F46 C45 F48 106.9(5) no
F47 C45 F48 104.7(5) no
H49A C49 H49B 109.5 no
H49A C49 H49C 109.5 no
H49A C49 O50 109.5 no
H49B C49 H49C 109.5 no
H49B C49 O50 109.5 no
H49C C49 O50 109.5 no
C49 O50 H50 109.5 no

loop_
_geom_bond_atom_site_label_1
_geom_bond_atom_site_label_2
_geom_bond_distance
_geom_bond_publ_flag
N1 C2 1.345(9) no
N1 C5 1.387(8) no
N1 C6 1.441(9) no
C2 H2 .930 no
C2 N3 1.300(10) no
N3 C4 1.360(10) no
C4 H4 .930 no
C4 C5 1.360(10) no
C5 H5 .930 no
C6 H6A .970 no
C6 H6B .970 no
C6 C7 1.526(8) no
C7 O8 1.416(6) no
C7 O11 1.425(6) no
C7 C12 1.523(8) no
O8 C9 1.446(7) no
C9 H9 .980 no
C9 C10 1.497(8) no
C9 C20 1.500(10) no
C10 H10A .970 no
C10 H10B .970 no
C10 O11 1.439(8) no
C12 C13 1.391(7) no
C12 C17 1.379(8) no
C13 C14 1.388(9) no
C13 Cl18 1.730(5) no
C14 H14 .930 no
C14 C15 1.394(8) no
C15 C16 1.375(9) no
C15 Cl19 1.717(7) no
C16 H16 .930 no
C16 C17 1.400(10) no
C17 H17 .930 no
C20 H20A .970 no
C20 H20B .970 no
C20 O21 1.426(7) no
O21 C22 1.389(7) no
C22 C23 1.378(9) no
C22 C27 1.372(8) no
C23 H23 .930 no
C23 C24 1.370(10) no
C24 H24 .930 no
C24 C25 1.392(9) no
C25 C26 1.391(8) no
C25 N28 1.424(8) no
C26 H26 .930 no
C26 C27 1.386(9) no
C27 H27 .930 no
N28 C29 1.470(8) no
N28 C33 1.457(8) no
C29 H29A .970 no
C29 H29B .970 no
C29 C30 1.510(10) no
C30 H30A .970 no
C30 H30B .970 no
C30 N31 1.468(9) no
N31 C32 1.451(8) no
N31 C34 1.349(8) no
C32 H32A .970 no
C32 H32B .970 no
C32 C33 1.509(9) no
C33 H33A .970 no
C33 H33B .970 no
C34 O35 1.234(7) no
C34 C36 1.534(8) no
C36 O37 1.423(6) no
C36 C39 1.530(8) no
C36 C45 1.529(9) no
O37 C38 1.429(7) no
C38 H38A .960 no
C38 H38B .960 no
C38 H38C .960 no
C39 C40 1.391(8) no
C39 C44 1.391(8) no
C40 H40 .930 no
C40 C41 1.373(9) no
C41 H41 .930 no
C41 C42 1.370(10) no
C42 H42 .930 no
C42 C43 1.370(10) no
C43 H43 .930 no
C43 C44 1.380(10) no
C44 H44 .930 no
C45 F46 1.329(7) no
C45 F47 1.350(8) no
C45 F48 1.351(7) no
C49 H49A .960 no
C49 H49B .960 no
C49 H49C .960 no
C49 O50 1.390(10) no
O50 H50 .820 no

loop_
_geom_hbond_atom_site_label_D
_geom_hbond_atom_site_label_H
_geom_hbond_atom_site_label_A
_geom_hbond_distance_DH
_geom_hbond_distance_HA
_geom_hbond_distance_DA
_geom_hbond_angle_DHA
O50 H50 N3 0.82 2.05 2.832(9) 158

loop_
_geom_torsion_atom_site_label_1
_geom_torsion_atom_site_label_2
_geom_torsion_atom_site_label_3
_geom_torsion_atom_site_label_4
_geom_torsion
_geom_torsion_publ_flag
C5 N1 C2 H2 -180.0 no
C5 N1 C2 N3 .0(8) no
C6 N1 C2 H2 2.8 no
C6 N1 C2 N3 -177.2(6) no
C2 N1 C5 C4 .5(8) no
C2 N1 C5 H5 -179.5 no
C6 N1 C5 C4 177.8(6) no
C6 N1 C5 H5 -2.2 no
C2 N1 C6 H6A -34.6 no
C2 N1 C6 H6B -151.5 no
C2 N1 C6 C7 87.0(8) yes
C5 N1 C6 H6A 148.7 no
C5 N1 C6 H6B 31.8 no
C5 N1 C6 C7 -89.8(7) no
N1 C2 N3 C4 -.6(8) no
H2 C2 N3 C4 179.4 no
C2 N3 C4 H4 -179.1 no
C2 N3 C4 C5 .9(9) no
N3 C4 C5 N1 -.9(8) no
N3 C4 C5 H5 179.1 no
H4 C4 C5 N1 179.1 no
H4 C4 C5 H5 -.9 no
N1 C6 C7 O8 -51.1(6) yes
N1 C6 C7 O11 64.5(6) yes
N1 C6 C7 C12 -174.3(5) yes
H6A C6 C7 O8 70.4 no
H6A C6 C7 O11 -174.0 no
H6A C6 C7 C12 -52.7 no
H6B C6 C7 O8 -172.7 no
H6B C6 C7 O11 -57.0 no
H6B C6 C7 C12 64.2 no
C6 C7 O8 C9 125.7(5) yes
O11 C7 O8 C9 8.4(5) yes
C12 C7 O8 C9 -112.7(5) no
C6 C7 O11 C10 -148.3(5) no
O8 C7 O11 C10 -29.0(5) yes
C12 C7 O11 C10 92.1(5) no
C6 C7 C12 C13 76.7(6) yes
C6 C7 C12 C17 -97.8(6) no
O8 C7 C12 C13 -46.3(7) no
O8 C7 C12 C17 139.2(5) no
O11 C7 C12 C13 -164.0(5) no
O11 C7 C12 C17 21.5(7) no
C7 O8 C9 H9 132.9 no
C7 O8 C9 C10 14.2(6) yes
C7 O8 C9 C20 -106.7(5) yes
O8 C9 C10 H10A 88.0 no
O8 C9 C10 H10B -149.9 no
O8 C9 C10 O11 -31.0(6) yes
H9 C9 C10 H10A -30.6 no
H9 C9 C10 H10B 91.5 no
H9 C9 C10 O11 -149.6 no
C20 C9 C10 H10A -156.5 no
C20 C9 C10 H10B -34.4 no
C20 C9 C10 O11 84.5(6) no
O8 C9 C20 H20A -44.2 no
O8 C9 C20 H20B 74.4 no
O8 C9 C20 O21 -164.9(4) yes
H9 C9 C20 H20A 76.3 no
H9 C9 C20 H20B -165.2 no
H9 C9 C20 O21 -44.5 no
C10 C9 C20 H20A -157.9 no
C10 C9 C20 H20B -39.3 no
C10 C9 C20 O21 81.4(6) no
C9 C10 O11 C7 37.2(6) yes
H10A C10 O11 C7 -81.7 no
H10B C10 O11 C7 156.2 no
C7 C12 C13 C14 -176.6(5) no
C7 C12 C13 Cl18 3.5(7) no
C17 C12 C13 C14 -2.0(8) no
C17 C12 C13 Cl18 178.1(4) no
C7 C12 C17 C16 175.9(6) no
C7 C12 C17 H17 -4.1 no
C13 C12 C17 C16 1.2(9) no
C13 C12 C17 H17 -178.8 no
C12 C13 C14 H14 -178.8 no
C12 C13 C14 C15 1.2(9) no
Cl18 C13 C14 H14 1.2 no
Cl18 C13 C14 C15 -178.8(5) no
C13 C14 C15 C16 .3(9) no
C13 C14 C15 Cl19 179.2(4) no
H14 C14 C15 C16 -179.7 no
H14 C14 C15 Cl19 -.8 no
C14 C15 C16 H16 178.9 no
C14 C15 C16 C17 -1.0(10) no
Cl19 C15 C16 H16 .1 no
Cl19 C15 C16 C17 -179.9(5) no
C15 C16 C17 C12 .0(10) no
C15 C16 C17 H17 -179.7 no
H16 C16 C17 C12 -179.7 no
H16 C16 C17 H17 .3 no
C9 C20 O21 C22 167.0(5) yes
H20A C20 O21 C22 46.3 no
H20B C20 O21 C22 -72.3 no
C20 O21 C22 C23 19.8(8) yes
C20 O21 C22 C27 -158.9(5) no
O21 C22 C23 H23 .5 no
O21 C22 C23 C24 -179.5(6) no
C27 C22 C23 H23 179.2 no
C27 C22 C23 C24 .0(10) no
O21 C22 C27 C26 178.8(5) no
O21 C22 C27 H27 -1.2 no
C23 C22 C27 C26 .0(9) no
C23 C22 C27 H27 -180.0 no
C22 C23 C24 H24 -178.1 no
C22 C23 C24 C25 2.0(10) no
H23 C23 C24 H24 1.9 no
H23 C23 C24 C25 -178.1 no
C23 C24 C25 C26 -1.9(9) no
C23 C24 C25 N28 172.9(6) yes
H24 C24 C25 C26 178.1 no
H24 C24 C25 N28 -7.1 no
C24 C25 C26 H26 -178.9 no
C24 C25 C26 C27 1.1(9) no
N28 C25 C26 H26 6.2 no
N28 C25 C26 C27 -173.9(5) no
C24 C25 N28 C29 21.7(8) yes
C24 C25 N28 C33 157.2(6) no
C26 C25 N28 C29 -163.6(5) no
C26 C25 N28 C33 -28.2(8) no
C25 C26 C27 C22 -.2(9) no
C25 C26 C27 H27 179.8 no
H26 C26 C27 C22 179.8 no
H26 C26 C27 H27 -.2 no
C25 N28 C29 H29A 71.4 no
C25 N28 C29 H29B -46.7 no
C25 N28 C29 C30 -167.7(5) yes
C33 N28 C29 H29A -66.3 no
C33 N28 C29 H29B 175.6 no
C33 N28 C29 C30 54.7(7) no
C25 N28 C33 C32 167.3(5) no
C25 N28 C33 H33A 46.4 no
C25 N28 C33 H33B -71.8 no
C29 N28 C33 C32 -55.4(6) no
C29 N28 C33 H33A -176.3 no
C29 N28 C33 H33B 65.5 no
N28 C29 C30 H30A 66.9 no
N28 C29 C30 H30B -174.8 no
N28 C29 C30 N31 -54.0(7) no
H29A C29 C30 H30A -172.2 no
H29A C29 C30 H30B -53.9 no
H29A C29 C30 N31 67.0 no
H29B C29 C30 H30A -54.0 no
H29B C29 C30 H30B 64.3 no
H29B C29 C30 N31 -174.9 no
C29 C30 N31 C32 55.6(7) no
C29 C30 N31 C34 -115.8(6) yes
H30A C30 N31 C32 -65.2 no
H30A C30 N31 C34 123.4 no
H30B C30 N31 C32 176.4 no
H30B C30 N31 C34 5.0 no
C30 N31 C32 H32A -177.4 no
C30 N31 C32 H32B 64.3 no
C30 N31 C32 C33 -56.5(7) no
C34 N31 C32 H32A -6.9 no
C34 N31 C32 H32B -125.1 no
C34 N31 C32 C33 114.0(6) no
C30 N31 C34 O35 -1.0(9) no
C30 N31 C34 C36 176.0(5) yes
C32 N31 C34 O35 -170.9(6) no
C32 N31 C34 C36 6.2(9) no
N31 C32 C33 N28 56.1(6) no
N31 C32 C33 H33A 177.0 no
N31 C32 C33 H33B -64.8 no
H32A C32 C33 N28 176.9 no
H32A C32 C33 H33A -62.2 no
H32A C32 C33 H33B 56.0 no
H32B C32 C33 N28 -64.8 no
H32B C32 C33 H33A 56.1 no
H32B C32 C33 H33B 174.3 no
N31 C34 C36 O37 48.0(7) yes
N31 C34 C36 C39 -72.1(6) yes
N31 C34 C36 C45 169.4(5) yes
O35 C34 C36 O37 -134.9(5) yes
O35 C34 C36 C39 105.0(6) no
O35 C34 C36 C45 -13.4(7) no
C34 C36 O37 C38 47.4(6) no
C39 C36 O37 C38 168.1(5) no
C45 C36 O37 C38 -75.8(6) no
C34 C36 C39 C40 -41.6(7) yes
C34 C36 C39 C44 136.4(6) no
O37 C36 C39 C40 -165.4(5) no
O37 C36 C39 C44 12.6(7) no
C45 C36 C39 C40 78.7(6) no
C45 C36 C39 C44 -103.3(6) no
C34 C36 C45 F46 68.8(6) no
C34 C36 C45 F47 -171.8(5) no
C34 C36 C45 F48 -54.7(7) no
O37 C36 C45 F46 -166.3(5) no
O37 C36 C45 F47 -46.9(6) no
O37 C36 C45 F48 70.2(6) no
C39 C36 C45 F46 -50.3(6) no
C39 C36 C45 F47 69.2(6) no
C39 C36 C45 F48 -173.7(5) no
C36 O37 C38 H38A -49.7 no
C36 O37 C38 H38B -169.6 no
C36 O37 C38 H38C 70.4 no
C36 C39 C40 H40 -.8 no
C36 C39 C40 C41 179.2(6) no
C44 C39 C40 H40 -178.9 no
C44 C39 C40 C41 1.1(9) no
C36 C39 C44 C43 -177.8(6) no
C36 C39 C44 H44 2.2 no
C40 C39 C44 C43 .3(9) no
C40 C39 C44 H44 -179.7 no
C39 C40 C41 H41 177.3 no
C39 C40 C41 C42 -2.0(10) no
H40 C40 C41 H41 -2.7 no
H40 C40 C41 C42 177.4 no
C40 C41 C42 H42 -177.2 no
C40 C41 C42 C43 3.0(10) no
H41 C41 C42 H42 2.8 no
H41 C41 C42 C43 -177.2 no
C41 C42 C43 H43 178.6 no
C41 C42 C43 C44 .0(10) no
H42 C42 C43 H43 -1.4 no
H42 C42 C43 C44 178.6 no
C42 C43 C44 C39 .0(10) no
C42 C43 C44 H44 179.9 no
H43 C43 C44 C39 179.9 no
H43 C43 C44 H44 -.1 no
H49A C49 O50 H50 168.2 no
H49B C49 O50 H50 48.2 no
H49C C49 O50 H50 -71.8 no
